data_7225250
loop_
_publ_author_name
'Greatorex, Sam'
'Halcrow, Malcolm A.'

_publ_section_title
;
 Highly porous hydrogen-bond networks from a triptycene-based catechol
;
_journal_issue 25
_journal_name_full CrystEngComm
_journal_page_first 4695
_journal_paper_doi 10.1039/C6CE00966B
_journal_volume 18
_journal_year 2016
_chemical_formula_moiety 'C22 H18 O4, C4 H8 O2'
_chemical_formula_sum 'C26 H26 O6'
_chemical_formula_weight 434.47
_chemical_name_systematic '9,10-Dimethyl-2,3,6,7-tetra-hydroxytriptycene 1,4-dioxane solvate'
_space_group_IT_number 19
_symmetry_cell_setting orthorhombic
_symmetry_space_group_name_Hall 'P 2ac 2ab'
_symmetry_space_group_name_H-M 'P 21 21 21'
_atom_sites_solution_hydrogens geom
_atom_sites_solution_primary direct
_atom_sites_solution_secondary difmap
_audit_creation_method SHELXL-97
_audit_update_record
;
2016-05-16 deposited with the CCDC.
2016-05-16 downloaded from the CCDC.
;
_cell_angle_alpha 90.00
_cell_angle_beta 90.00
_cell_angle_gamma 90.00
_cell_formula_units_Z 4
_cell_length_a 9.6831(2)
_cell_length_b 11.9425(2)
_cell_length_c 18.3518(4)
_cell_measurement_reflns_used 3591
_cell_measurement_temperature 120(2)
_cell_measurement_theta_max 73.50
_cell_measurement_theta_min 4.42
_cell_volume 2122.21(7)
_computing_cell_refinement 'CrysAlisPro, Agilent Technologies'
_computing_data_collection 'CrysAlisPro, Agilent Technologies'
_computing_data_reduction 'CrysAlisPro, Agilent Technologies'
_computing_molecular_graphics 'XSEED (Barbour, 2001)'
_computing_publication_material 'local program'
_computing_structure_refinement 'SHELXL-97 (Sheldrick, 1997)'
_computing_structure_solution 'SHELXS-97 (Sheldrick, 1990)'
_diffrn_ambient_temperature 120(2)
_diffrn_detector_area_resol_mean 5.3095
_diffrn_measured_fraction_theta_full 0.986
_diffrn_measured_fraction_theta_max 0.972
_diffrn_measurement_device_type 'SuperNova, Dual, Cu at zero, Atlas'
_diffrn_measurement_method '\w scans'
_diffrn_radiation_monochromator mirror
_diffrn_radiation_source 'SuperNova (Cu) X-ray Source'
_diffrn_radiation_type CuK\a
_diffrn_radiation_wavelength 1.54184
_diffrn_reflns_av_R_equivalents 0.0426
_diffrn_reflns_av_sigmaI/netI 0.0417
_diffrn_reflns_limit_h_max 8
_diffrn_reflns_limit_h_min -11
_diffrn_reflns_limit_k_max 14
_diffrn_reflns_limit_k_min -10
_diffrn_reflns_limit_l_max 22
_diffrn_reflns_limit_l_min -17
_diffrn_reflns_number 5791
_diffrn_reflns_theta_full 72.00
_diffrn_reflns_theta_max 73.56
_diffrn_reflns_theta_min 4.42
_diffrn_standards_decay_% 0
_diffrn_standards_interval_count 0
_diffrn_standards_interval_time 0
_diffrn_standards_number 0
_exptl_absorpt_coefficient_mu 0.788
_exptl_absorpt_correction_T_max 1.000
_exptl_absorpt_correction_T_min 0.765
_exptl_absorpt_correction_type multi-scan
_exptl_absorpt_process_details
; 
CrysAlisPro, Agilent Technologies,
Version 1.171.36.24 (release 03-12-2012 CrysAlis171 .NET)
Empirical absorption correction using spherical harmonics,
 implemented in SCALE3 ABSPACK scaling algorithm.
;
_exptl_crystal_colour brown
_exptl_crystal_density_diffrn 1.360
_exptl_crystal_density_method 'not measured'
_exptl_crystal_description fragment
_exptl_crystal_F_000 920
_exptl_crystal_recrystallization_method 'Re-crystallisation from solvent'
_exptl_crystal_size_max 0.17
_exptl_crystal_size_mid 0.15
_exptl_crystal_size_min 0.09
_refine_diff_density_max 0.283
_refine_diff_density_min -0.270
_refine_diff_density_rms 0.049
_refine_ls_abs_structure_details 'Flack H D (1983), Acta Cryst. A39, 876-881'
_refine_ls_abs_structure_Flack 0.4(2)
_refine_ls_extinction_method none
_refine_ls_goodness_of_fit_ref 1.055
_refine_ls_hydrogen_treatment mixed
_refine_ls_matrix_type full
_refine_ls_number_parameters 303
_refine_ls_number_reflns 2372
_refine_ls_number_restraints 0
_refine_ls_restrained_S_all 1.055
_refine_ls_R_factor_all 0.0401
_refine_ls_R_factor_gt 0.0380
_refine_ls_shift/su_max 0.000
_refine_ls_shift/su_mean 0.000
_refine_ls_structure_factor_coef Fsqd
_refine_ls_weighting_details 'calc w=1/[\s^2^(Fo^2^)+(0.0625P)^2^+0.2839P] where P=(Fo^2^+2Fc^2^)/3'
_refine_ls_weighting_scheme calc
_refine_ls_wR_factor_gt 0.0974
_refine_ls_wR_factor_ref 0.0994
_reflns_number_gt 2260
_reflns_number_total 2372
_reflns_threshold_expression >2sigma(I)
_cod_data_source_file c6ce00966b2.cif
_cod_data_source_block sg019_dioxane
_cod_depositor_comments 'Adding full bibliography for 7225245--7225251.cif.'
_cod_database_code 7225250
_solvent_exptl_crystal_recrystallization_method dioxane-pentane

loop_
_symmetry_equiv_pos_as_xyz
'x, y, z'
'-x+1/2, -y, z+1/2'
'x+1/2, -y+1/2, -z'
'-x, y+1/2, -z+1/2'

loop_
_atom_site_label
_atom_site_type_symbol
_atom_site_fract_x
_atom_site_fract_y
_atom_site_fract_z
_atom_site_U_iso_or_equiv
_atom_site_adp_type
_atom_site_occupancy
_atom_site_symmetry_multiplicity
_atom_site_calc_flag
_atom_site_refinement_flags
C1 C 0.5196(2) 0.58529(18) 0.60746(11) 0.0160(4) Uani 1 1 d .
C2 C 0.5916(2) 0.60563(19) 0.67165(11) 0.0178(4) Uani 1 1 d .
H2 H 0.6417 0.5470 0.6946 0.021 Uiso 1 1 calc R
C3 C 0.5899(2) 0.71291(19) 0.70220(11) 0.0186(4) Uani 1 1 d .
C4 C 0.5151(2) 0.79801(19) 0.66864(12) 0.0175(4) Uani 1 1 d .
C5 C 0.4426(2) 0.77744(18) 0.60465(11) 0.0167(4) Uani 1 1 d .
H5 H 0.3909 0.8356 0.5823 0.020 Uiso 1 1 calc R
C6 C 0.4461(2) 0.67169(18) 0.57358(11) 0.0146(4) Uani 1 1 d .
O7 O 0.6618(2) 0.74119(15) 0.76344(9) 0.0278(4) Uani 1 1 d .
H7 H 0.676(4) 0.685(3) 0.7887(19) 0.042 Uiso 1 1 d .
O8 O 0.51097(18) 0.90365(14) 0.69884(9) 0.0234(4) Uani 1 1 d .
H8 H 0.591(4) 0.921(3) 0.7145(18) 0.035 Uiso 1 1 d .
C9 C 0.5691(2) 0.50453(17) 0.48956(11) 0.0154(4) Uani 1 1 d .
C10 C 0.6815(2) 0.45620(17) 0.45465(12) 0.0172(4) Uani 1 1 d .
H10 H 0.7323 0.3983 0.4779 0.021 Uiso 1 1 calc R
C11 C 0.7196(2) 0.49280(18) 0.38545(12) 0.0185(4) Uani 1 1 d .
C12 C 0.6455(2) 0.57790(18) 0.35072(12) 0.0187(4) Uani 1 1 d .
C13 C 0.5332(2) 0.62663(18) 0.38616(12) 0.0182(4) Uani 1 1 d .
H13 H 0.4820 0.6842 0.3628 0.022 Uiso 1 1 calc R
C14 C 0.4963(2) 0.59119(18) 0.45528(12) 0.0162(4) Uani 1 1 d .
O15 O 0.83111(18) 0.44323(14) 0.35199(9) 0.0241(4) Uani 1 1 d .
H15 H 0.877(4) 0.496(3) 0.3370(19) 0.036 Uiso 1 1 d .
O16 O 0.68834(19) 0.60810(15) 0.28264(9) 0.0252(4) Uani 1 1 d .
H16 H 0.641(4) 0.664(3) 0.2661(19) 0.038 Uiso 1 1 d .
C17 C 0.3617(2) 0.44938(19) 0.55320(12) 0.0184(4) Uani 1 1 d .
C18 C 0.2940(2) 0.3510(2) 0.57134(12) 0.0219(5) Uani 1 1 d .
H18 H 0.3436 0.2905 0.5924 0.026 Uiso 1 1 calc R
C19 C 0.1513(3) 0.3413(2) 0.55836(15) 0.0279(5) Uani 1 1 d .
H19 H 0.1043 0.2743 0.5710 0.034 Uiso 1 1 calc R
C20 C 0.0793(3) 0.4292(2) 0.52728(15) 0.0292(5) Uani 1 1 d .
H20 H -0.0172 0.4223 0.5190 0.035 Uiso 1 1 calc R
C21 C 0.1473(2) 0.5279(2) 0.50796(13) 0.0238(5) Uani 1 1 d .
H21 H 0.0977 0.5881 0.4866 0.029 Uiso 1 1 calc R
C22 C 0.2884(2) 0.53683(19) 0.52037(11) 0.0183(4) Uani 1 1 d .
C23 C 0.5156(2) 0.47392(18) 0.56540(11) 0.0164(4) Uani 1 1 d .
C24 C 0.5943(2) 0.37991(19) 0.60261(12) 0.0212(5) Uani 1 1 d .
H24A H 0.5573 0.3685 0.6517 0.032 Uiso 1 1 calc R
H24B H 0.6923 0.3998 0.6058 0.032 Uiso 1 1 calc R
H24C H 0.5840 0.3108 0.5743 0.032 Uiso 1 1 calc R
C25 C 0.3775(2) 0.63927(18) 0.50143(11) 0.0160(4) Uani 1 1 d .
C26 C 0.2999(2) 0.73437(19) 0.46492(12) 0.0204(4) Uani 1 1 d .
H26A H 0.2263 0.7608 0.4973 0.031 Uiso 1 1 calc R
H26B H 0.2594 0.7077 0.4192 0.031 Uiso 1 1 calc R
H26C H 0.3638 0.7960 0.4547 0.031 Uiso 1 1 calc R
O27 O 0.5712(2) 0.80088(15) 0.23064(11) 0.0330(4) Uani 1 1 d .
C28 C 0.6333(3) 0.8316(2) 0.16228(14) 0.0304(6) Uani 1 1 d .
H28A H 0.5713 0.8835 0.1358 0.036 Uiso 1 1 calc R
H28B H 0.6460 0.7639 0.1319 0.036 Uiso 1 1 calc R
C29 C 0.7697(3) 0.8867(2) 0.17437(16) 0.0353(6) Uani 1 1 d .
H29A H 0.8332 0.8340 0.1991 0.042 Uiso 1 1 calc R
H29B H 0.8110 0.9075 0.1269 0.042 Uiso 1 1 calc R
O30 O 0.7522(2) 0.98509(17) 0.21826(12) 0.0380(5) Uani 1 1 d .
C31 C 0.6919(3) 0.9556(3) 0.28681(15) 0.0394(7) Uani 1 1 d .
H31A H 0.6791 1.0239 0.3167 0.047 Uiso 1 1 calc R
H31B H 0.7546 0.9045 0.3134 0.047 Uiso 1 1 calc R
C32 C 0.5547(3) 0.8993(2) 0.27531(15) 0.0352(6) Uani 1 1 d .
H32A H 0.5149 0.8779 0.3230 0.042 Uiso 1 1 calc R
H32B H 0.4902 0.9520 0.2513 0.042 Uiso 1 1 calc R

loop_
_atom_site_aniso_label
_atom_site_aniso_U_11
_atom_site_aniso_U_22
_atom_site_aniso_U_33
_atom_site_aniso_U_23
_atom_site_aniso_U_13
_atom_site_aniso_U_12
C1 0.0170(9) 0.0154(9) 0.0157(9) 0.0005(8) 0.0020(8) 0.0001(8)
C2 0.0205(9) 0.0180(10) 0.0150(9) 0.0026(8) -0.0014(8) 0.0017(9)
C3 0.0197(10) 0.0212(10) 0.0148(9) -0.0008(8) 0.0008(8) -0.0033(9)
C4 0.0179(9) 0.0165(10) 0.0180(10) -0.0024(8) 0.0039(8) -0.0017(8)
C5 0.0161(9) 0.0162(9) 0.0177(10) 0.0017(8) 0.0022(8) 0.0009(8)
C6 0.0121(8) 0.0178(10) 0.0139(9) 0.0013(8) 0.0015(7) -0.0005(8)
O7 0.0399(10) 0.0227(8) 0.0207(8) -0.0011(7) -0.0121(7) -0.0002(8)
O8 0.0241(8) 0.0181(8) 0.0280(8) -0.0052(7) -0.0050(7) -0.0009(7)
C9 0.0170(9) 0.0158(9) 0.0134(9) -0.0011(8) -0.0006(8) -0.0018(9)
C10 0.0187(9) 0.0132(9) 0.0197(10) -0.0031(8) -0.0009(8) 0.0012(8)
C11 0.0186(10) 0.0173(9) 0.0195(10) -0.0056(8) 0.0044(8) -0.0046(8)
C12 0.0221(10) 0.0185(10) 0.0154(9) -0.0022(8) -0.0001(8) -0.0057(9)
C13 0.0211(10) 0.0163(9) 0.0173(9) 0.0000(8) -0.0021(8) -0.0009(8)
C14 0.0170(9) 0.0166(9) 0.0152(9) -0.0016(8) -0.0012(8) -0.0005(8)
O15 0.0252(8) 0.0191(7) 0.0279(8) -0.0010(7) 0.0099(7) 0.0003(7)
O16 0.0314(8) 0.0267(8) 0.0173(7) 0.0027(7) 0.0057(7) 0.0015(8)
C17 0.0201(10) 0.0198(11) 0.0154(10) -0.0046(9) 0.0006(8) 0.0016(9)
C18 0.0256(11) 0.0195(11) 0.0207(10) -0.0001(9) 0.0033(9) -0.0017(9)
C19 0.0287(12) 0.0242(12) 0.0309(12) -0.0028(10) 0.0058(10) -0.0062(11)
C20 0.0206(10) 0.0327(13) 0.0343(13) -0.0040(11) -0.0009(10) -0.0065(10)
C21 0.0188(10) 0.0276(12) 0.0250(11) -0.0017(10) -0.0027(9) 0.0018(10)
C22 0.0194(10) 0.0195(10) 0.0160(9) -0.0027(8) 0.0012(8) -0.0010(9)
C23 0.0184(10) 0.0165(10) 0.0143(9) -0.0004(8) -0.0010(8) 0.0009(8)
C24 0.0274(11) 0.0175(10) 0.0188(10) 0.0020(9) 0.0002(9) 0.0035(9)
C25 0.0152(9) 0.0177(10) 0.0151(10) -0.0004(8) -0.0017(8) 0.0011(8)
C26 0.0191(9) 0.0214(10) 0.0206(10) 0.0010(9) -0.0031(9) 0.0031(9)
O27 0.0337(9) 0.0257(9) 0.0396(10) 0.0078(8) 0.0048(8) -0.0016(8)
C28 0.0400(13) 0.0267(12) 0.0245(12) 0.0004(10) -0.0062(10) 0.0024(11)
C29 0.0376(14) 0.0315(13) 0.0368(13) -0.0030(12) 0.0093(12) -0.0021(12)
O30 0.0362(10) 0.0315(10) 0.0464(11) -0.0057(9) 0.0065(9) -0.0087(9)
C31 0.0479(16) 0.0421(15) 0.0282(13) -0.0059(12) -0.0050(13) 0.0036(14)
C32 0.0398(13) 0.0324(13) 0.0333(13) 0.0049(12) 0.0092(12) 0.0062(12)

loop_
_atom_type_symbol
_atom_type_description
_atom_type_scat_dispersion_real
_atom_type_scat_dispersion_imag
_atom_type_scat_source
C C 0.0181 0.0091 'International Tables Vol C Tables 4.2.6.8 and 6.1.1.4'
H H 0.0000 0.0000 'International Tables Vol C Tables 4.2.6.8 and 6.1.1.4'
O O 0.0492 0.0322 'International Tables Vol C Tables 4.2.6.8 and 6.1.1.4'

loop_
_geom_angle_atom_site_label_1
_geom_angle_atom_site_label_2
_geom_angle_atom_site_label_3
_geom_angle
C2 C1 C6 120.18(19)
C2 C1 C23 126.08(19)
C6 C1 C23 113.70(18)
C1 C2 C3 119.6(2)
C1 C2 H2 120.2
C3 C2 H2 120.2
O7 C3 C4 116.7(2)
O7 C3 C2 123.4(2)
C4 C3 C2 119.86(19)
O8 C4 C5 119.1(2)
O8 C4 C3 120.36(19)
C5 C4 C3 120.5(2)
C6 C5 C4 119.76(19)
C6 C5 H5 120.1
C4 C5 H5 120.1
C5 C6 C1 120.11(19)
C5 C6 C25 125.14(18)
C1 C6 C25 114.73(18)
C3 O7 H7 110(3)
C4 O8 H8 110(2)
C10 C9 C14 119.6(2)
C10 C9 C23 125.88(19)
C14 C9 C23 114.48(18)
C9 C10 C11 119.9(2)
C9 C10 H10 120.1
C11 C10 H10 120.1
O15 C11 C10 118.7(2)
O15 C11 C12 120.81(19)
C10 C11 C12 120.5(2)
O16 C12 C13 123.6(2)
O16 C12 C11 117.0(2)
C13 C12 C11 119.4(2)
C14 C13 C12 120.1(2)
C14 C13 H13 120.0
C12 C13 H13 120.0
C13 C14 C9 120.5(2)
C13 C14 C25 125.7(2)
C9 C14 C25 113.86(18)
C11 O15 H15 104(2)
C12 O16 H16 111(2)
C18 C17 C22 119.7(2)
C18 C17 C23 125.9(2)
C22 C17 C23 114.4(2)
C17 C18 C19 119.6(2)
C17 C18 H18 120.2
C19 C18 H18 120.2
C20 C19 C18 120.2(2)
C20 C19 H19 119.9
C18 C19 H19 119.9
C19 C20 C21 120.5(2)
C19 C20 H20 119.8
C21 C20 H20 119.8
C22 C21 C20 119.2(2)
C22 C21 H21 120.4
C20 C21 H21 120.4
C21 C22 C17 120.8(2)
C21 C22 C25 125.2(2)
C17 C22 C25 113.97(19)
C24 C23 C9 114.57(18)
C24 C23 C17 114.28(19)
C9 C23 C17 104.00(17)
C24 C23 C1 113.63(17)
C9 C23 C1 103.97(17)
C17 C23 C1 105.23(17)
C23 C24 H24A 109.5
C23 C24 H24B 109.5
H24A C24 H24B 109.5
C23 C24 H24C 109.5
H24A C24 H24C 109.5
H24B C24 H24C 109.5
C26 C25 C6 114.04(18)
C26 C25 C22 114.65(18)
C6 C25 C22 104.45(16)
C26 C25 C14 113.97(17)
C6 C25 C14 104.25(16)
C22 C25 C14 104.30(17)
C25 C26 H26A 109.5
C25 C26 H26B 109.5
H26A C26 H26B 109.5
C25 C26 H26C 109.5
H26A C26 H26C 109.5
H26B C26 H26C 109.5
C28 O27 C32 109.50(19)
O27 C28 C29 110.7(2)
O27 C28 H28A 109.5
C29 C28 H28A 109.5
O27 C28 H28B 109.5
C29 C28 H28B 109.5
H28A C28 H28B 108.1
O30 C29 C28 109.9(2)
O30 C29 H29A 109.7
C28 C29 H29A 109.7
O30 C29 H29B 109.7
C28 C29 H29B 109.7
H29A C29 H29B 108.2
C31 O30 C29 109.9(2)
O30 C31 C32 110.3(2)
O30 C31 H31A 109.6
C32 C31 H31A 109.6
O30 C31 H31B 109.6
C32 C31 H31B 109.6
H31A C31 H31B 108.1
O27 C32 C31 110.3(2)
O27 C32 H32A 109.6
C31 C32 H32A 109.6
O27 C32 H32B 109.6
C31 C32 H32B 109.6
H32A C32 H32B 108.1

loop_
_geom_bond_atom_site_label_1
_geom_bond_atom_site_label_2
_geom_bond_distance
C1 C2 1.390(3)
C1 C6 1.399(3)
C1 C23 1.538(3)
C2 C3 1.399(3)
C2 H2 0.9500
C3 O7 1.364(3)
C3 C4 1.392(3)
C4 O8 1.379(3)
C4 C5 1.390(3)
C5 C6 1.386(3)
C5 H5 0.9500
C6 C25 1.531(3)
O7 H7 0.83(4)
O8 H8 0.85(4)
C9 C10 1.388(3)
C9 C14 1.402(3)
C9 C23 1.529(3)
C10 C11 1.393(3)
C10 H10 0.9500
C11 O15 1.376(3)
C11 C12 1.398(3)
C12 O16 1.365(3)
C12 C13 1.394(3)
C13 C14 1.384(3)
C13 H13 0.9500
C14 C25 1.539(3)
O15 H15 0.82(4)
O16 H16 0.86(4)
C17 C18 1.386(3)
C17 C22 1.399(3)
C17 C23 1.535(3)
C18 C19 1.407(3)
C18 H18 0.9500
C19 C20 1.383(4)
C19 H19 0.9500
C20 C21 1.395(4)
C20 H20 0.9500
C21 C22 1.389(3)
C21 H21 0.9500
C22 C25 1.537(3)
C23 C24 1.519(3)
C24 H24A 0.9800
C24 H24B 0.9800
C24 H24C 0.9800
C25 C26 1.518(3)
C26 H26A 0.9800
C26 H26B 0.9800
C26 H26C 0.9800
O27 C28 1.439(3)
O27 C32 1.442(3)
C28 C29 1.492(4)
C28 H28A 0.9900
C28 H28B 0.9900
C29 O30 1.434(3)
C29 H29A 0.9900
C29 H29B 0.9900
O30 C31 1.431(4)
C31 C32 1.504(4)
C31 H31A 0.9900
C31 H31B 0.9900
C32 H32A 0.9900
C32 H32B 0.9900

loop_
_geom_hbond_atom_site_label_D
_geom_hbond_atom_site_label_H
_geom_hbond_atom_site_label_A
_geom_hbond_distance_DH
_geom_hbond_distance_HA
_geom_hbond_distance_DA
_geom_hbond_angle_DHA
_geom_hbond_site_symmetry_A
O7 H7 O15 0.83(4) 1.92(4) 2.738(2) 168(4) 2_665
O8 H8 O30 0.85(4) 1.89(4) 2.674(3) 153(3) 2_675
O15 H15 O8 0.82(4) 1.88(4) 2.692(2) 168(3) 3_566
O16 H16 O27 0.86(4) 1.89(4) 2.738(3) 168(3) .
